data_4003921
loop_
_publ_author_name
'Chen, Wen-Fa'
'Liu, Bin-Wen'
'Pei, Shao-Min'
'Yan, Qiu-Nan'
'Jiang, Xiao-Ming'
'Guo, Guo-Cong'

_publ_section_title
;
 ASb5S8 (A = K, Rb, and Cs): Thermal Switching of Infrared Nonlinear
 Optical Properties across the Crystal/Glass Transformation
;
_journal_issue 10
_journal_name_full 'Chemistry of Materials'
_journal_page_first 3729
_journal_page_last 3735
_journal_paper_doi 10.1021/acs.chemmater.1c00794
_journal_volume 33
_journal_year 2021
_chemical_formula_moiety 'Cs1 S8 Sb5'
_chemical_formula_sum 'Cs S8 Sb5'
_chemical_formula_weight 998.14
_chemical_melting_point ?
_chemical_name_common CsSb5S8
_space_group_crystal_system monoclinic
_space_group_IT_number 14
_space_group_name_Hall '-P 2yn'
_space_group_name_H-M_alt 'P 1 21/n 1'
_audit_creation_method SHELXL-2013
_cell_angle_alpha 90
_cell_angle_beta 104.688(3)
_cell_angle_gamma 90
_cell_formula_units_Z 4
_cell_length_a 11.7811(3)
_cell_length_b 8.8645(2)
_cell_length_c 15.8103(4)
_cell_measurement_reflns_used 10668
_cell_measurement_temperature 293(2)
_cell_measurement_theta_max 30.0160
_cell_measurement_theta_min 1.9350
_cell_volume 1597.17(7)
_computing_cell_refinement 'CrysAlisPro v40.67a'
_computing_data_collection 'CrysAlisPro v40.67a'
_computing_data_reduction 'CrysAlisPro v40.67a'
_computing_publication_material 'SHELXL-2013 (Sheldrick, 2013)'
_computing_structure_refinement 'SHELXL-2013 (Sheldrick, 2013)'
_computing_structure_solution 'SHELXL-2013 (Sheldrick, 2013)'
_diffrn_ambient_temperature 293(2)
_diffrn_detector_area_resol_mean 28.5714
_diffrn_measured_fraction_theta_full 0.999
_diffrn_measured_fraction_theta_max 0.999
_diffrn_measurement_device_type 'Rigaku Pilatus CCD'
_diffrn_measurement_method CCD_Profile_fitting
_diffrn_radiation_type MoK\a
_diffrn_radiation_wavelength 0.71073
_diffrn_reflns_av_R_equivalents 0.0221
_diffrn_reflns_av_unetI/netI 0.0191
_diffrn_reflns_Laue_measured_fraction_full 0.999
_diffrn_reflns_Laue_measured_fraction_max 0.999
_diffrn_reflns_limit_h_max 14
_diffrn_reflns_limit_h_min -14
_diffrn_reflns_limit_k_max 8
_diffrn_reflns_limit_k_min -10
_diffrn_reflns_limit_l_max 19
_diffrn_reflns_limit_l_min -19
_diffrn_reflns_number 12303
_diffrn_reflns_point_group_measured_fraction_full 0.999
_diffrn_reflns_point_group_measured_fraction_max 0.999
_diffrn_reflns_theta_full 25.242
_diffrn_reflns_theta_max 25.493
_diffrn_reflns_theta_min 1.939
_exptl_absorpt_coefficient_mu 11.605
_exptl_absorpt_correction_T_max 1.00000
_exptl_absorpt_correction_T_min 0.65584
_exptl_absorpt_correction_type multi-scan
_exptl_absorpt_process_details SADABS
_exptl_crystal_colour red
_exptl_crystal_density_diffrn 4.151
_exptl_crystal_density_meas ?
_exptl_crystal_description lamellar
_exptl_crystal_F_000 1752
_exptl_crystal_size_max 0.129
_exptl_crystal_size_mid 0.124
_exptl_crystal_size_min 0.074
_refine_diff_density_max 0.614
_refine_diff_density_min -1.003
_refine_diff_density_rms 0.168
_refine_ls_extinction_method none
_refine_ls_goodness_of_fit_ref 1.044
_refine_ls_matrix_type full
_refine_ls_number_parameters 127
_refine_ls_number_reflns 2970
_refine_ls_number_restraints 0
_refine_ls_restrained_S_all 1.044
_refine_ls_R_factor_all 0.0182
_refine_ls_R_factor_gt 0.0164
_refine_ls_shift/su_max 0.001
_refine_ls_shift/su_mean 0.000
_refine_ls_structure_factor_coef Fsqd
_refine_ls_weighting_details
;
 w=1/[\s^2^(Fo^2^)+(0.0202P)^2^]
 where P=(Fo^2^+2Fc^2^)/3
;
_refine_ls_weighting_scheme calc
_refine_ls_wR_factor_gt 0.0376
_refine_ls_wR_factor_ref 0.0382
_reflns_Friedel_coverage 0.000
_reflns_number_gt 2766
_reflns_number_total 2970
_reflns_threshold_expression 'I > 2\s(I)'
_cod_data_source_file cm1c00794_si_004.cif
_cod_data_source_block CsSb5S8
_cod_depositor_comments
;
The following automatic conversions were performed:

data item '_chemical_melting_point' value 'not measured' was changed
to '?' -- the value is undefined or not given.

data item '_exptl_crystal_density_meas' value 'not measured' was
changed to '?' -- the value is perceived as not measured.

Automatic conversion script
Id: cif_fix_values 7556 2019-12-06 15:28:31Z antanas 

 Adding full bibliography for 4003920--4003922.cif.
;
_cod_original_sg_symbol_H-M 'P 21/n'
_cod_database_code 4003921
_shelx_space_group_comment
;
The symmetry employed for this shelxl refinement is uniquely defined
by the following loop, which should always be used as a source of
symmetry information in preference to the above space-group names.
They are only intended as comments.
;
_shelxl_version_number 2013-2

loop_
_space_group_symop_operation_xyz
'x, y, z'
'-x+1/2, y+1/2, -z+1/2'
'-x, -y, -z'
'x-1/2, -y-1/2, z-1/2'

loop_
_atom_site_label
_atom_site_type_symbol
_atom_site_fract_x
_atom_site_fract_y
_atom_site_fract_z
_atom_site_U_iso_or_equiv
_atom_site_adp_type
_atom_site_occupancy
_atom_site_site_symmetry_order
_atom_site_calc_flag
_atom_site_refinement_flags_posn
_atom_site_refinement_flags_adp
_atom_site_refinement_flags_occupancy
_atom_site_disorder_assembly
_atom_site_disorder_group
Cs1 Cs 0.23623(2) 0.86225(3) 0.00252(2) 0.03304(7) Uani 1 1 d . . . . .
Sb1 Sb 0.62202(2) 0.94305(3) 0.22533(2) 0.01959(7) Uani 1 1 d . . . . .
Sb2 Sb 0.61539(2) 0.57170(3) 0.11601(2) 0.01821(6) Uani 1 1 d . . . . .
Sb3 Sb 0.38637(2) 0.61047(3) 0.25450(2) 0.01755(6) Uani 1 1 d . . . . .
Sb4 Sb 0.40222(2) 1.23433(3) 0.14481(2) 0.01921(7) Uani 1 1 d . . . . .
Sb5 Sb 0.39356(2) 0.95533(3) 0.40119(2) 0.02072(7) Uani 1 1 d . . . . .
S1 S 0.41417(8) 0.95101(9) 0.22029(5) 0.01897(18) Uani 1 1 d . . . . .
S2 S 0.11417(9) 0.83569(10) 0.21334(6) 0.0256(2) Uani 1 1 d . . . . .
S3 S 0.40609(7) 0.50861(10) 0.07166(5) 0.01777(18) Uani 1 1 d . . . . .
S4 S 0.59430(9) 0.84186(10) 0.07508(5) 0.0257(2) Uani 1 1 d . . . . .
S5 S 0.89930(7) 1.12368(9) 0.22774(5) 0.01793(18) Uani 1 1 d . . . . .
S6 S 0.61403(8) 1.21752(10) 0.17192(6) 0.0238(2) Uani 1 1 d . . . . .
S7 S 0.59906(8) 1.02196(11) 0.43552(6) 0.0265(2) Uani 1 1 d . . . . .
S8 S 0.41111(8) 0.67628(10) 0.41161(6) 0.0242(2) Uani 1 1 d . . . . .

loop_
_atom_site_aniso_label
_atom_site_aniso_U_11
_atom_site_aniso_U_22
_atom_site_aniso_U_33
_atom_site_aniso_U_23
_atom_site_aniso_U_13
_atom_site_aniso_U_12
Cs1 0.03556(15) 0.03507(16) 0.02700(13) -0.00320(9) 0.00515(11) -0.00363(11)
Sb1 0.01689(13) 0.02041(14) 0.02007(12) -0.00279(9) 0.00213(10) -0.00216(10)
Sb2 0.01540(13) 0.01821(13) 0.02129(12) 0.00073(9) 0.00513(10) 0.00097(9)
Sb3 0.01599(13) 0.01670(13) 0.02053(12) -0.00336(9) 0.00569(10) -0.00091(9)
Sb4 0.01545(13) 0.01838(13) 0.02383(12) -0.00270(9) 0.00504(10) -0.00174(10)
Sb5 0.01580(13) 0.02425(14) 0.02128(12) -0.00592(9) 0.00318(10) 0.00191(10)
S1 0.0182(5) 0.0179(5) 0.0214(4) -0.0004(3) 0.0060(4) -0.0016(4)
S2 0.0368(6) 0.0169(5) 0.0281(5) 0.0000(4) 0.0174(4) 0.0001(4)
S3 0.0157(4) 0.0192(5) 0.0181(4) 0.0009(3) 0.0037(3) -0.0009(3)
S4 0.0401(6) 0.0186(5) 0.0198(4) 0.0002(3) 0.0099(4) -0.0029(4)
S5 0.0151(4) 0.0226(5) 0.0158(4) 0.0004(3) 0.0034(3) 0.0014(4)
S6 0.0168(5) 0.0162(5) 0.0405(5) 0.0012(4) 0.0111(4) -0.0010(4)
S7 0.0213(5) 0.0391(6) 0.0209(4) -0.0072(4) 0.0087(4) -0.0082(4)
S8 0.0301(5) 0.0235(5) 0.0216(4) -0.0030(3) 0.0114(4) -0.0038(4)

loop_
_atom_type_symbol
_atom_type_description
_atom_type_scat_dispersion_real
_atom_type_scat_dispersion_imag
_atom_type_scat_source
S S 0.1246 0.1234 'International Tables Vol C Tables 4.2.6.8 and 6.1.1.4'
Sb Sb -0.5866 1.5461 'International Tables Vol C Tables 4.2.6.8 and 6.1.1.4'
Cs Cs -0.3680 2.1192 'International Tables Vol C Tables 4.2.6.8 and 6.1.1.4'

loop_
_geom_angle_atom_site_label_1
_geom_angle_atom_site_label_2
_geom_angle_atom_site_label_3
_geom_angle
_geom_angle_site_symmetry_1
_geom_angle_site_symmetry_3
_geom_angle_publ_flag
S5 Cs1 S1 162.79(2) 3_675 . ?
S5 Cs1 S4 77.11(2) 3_675 3_675 ?
S1 Cs1 S4 86.01(2) . 3_675 ?
S5 Cs1 S6 54.817(19) 3_675 3_675 ?
S1 Cs1 S6 118.56(2) . 3_675 ?
S4 Cs1 S6 59.165(19) 3_675 3_675 ?
S5 Cs1 S8 102.46(2) 3_675 2 ?
S1 Cs1 S8 72.68(2) . 2 ?
S4 Cs1 S8 86.06(2) 3_675 2 ?
S6 Cs1 S8 140.45(2) 3_675 2 ?
S5 Cs1 S3 113.217(19) 3_675 . ?
S1 Cs1 S3 76.502(19) . . ?
S4 Cs1 S3 113.55(2) 3_675 . ?
S6 Cs1 S3 74.696(19) 3_675 . ?
S8 Cs1 S3 142.019(19) 2 . ?
S5 Cs1 S8 57.705(18) 3_675 4_575 ?
S1 Cs1 S8 132.112(19) . 4_575 ?
S4 Cs1 S8 121.57(2) 3_675 4_575 ?
S6 Cs1 S8 109.31(2) 3_675 4_575 ?
S8 Cs1 S8 71.45(2) 2 4_575 ?
S3 Cs1 S8 117.11(2) . 4_575 ?
S5 Cs1 S7 72.551(19) 3_675 4_575 ?
S1 Cs1 S7 124.06(2) . 4_575 ?
S4 Cs1 S7 140.489(18) 3_675 4_575 ?
S6 Cs1 S7 82.556(19) 3_675 4_575 ?
S8 Cs1 S7 124.61(2) 2 4_575 ?
S3 Cs1 S7 59.18(2) . 4_575 ?
S8 Cs1 S7 59.41(2) 4_575 4_575 ?
S5 Cs1 S2 133.90(2) 3_675 . ?
S1 Cs1 S2 57.35(2) . . ?
S4 Cs1 S2 131.693(19) 3_675 . ?
S6 Cs1 S2 163.79(2) 3_675 . ?
S8 Cs1 S2 55.500(19) 2 . ?
S3 Cs1 S2 89.178(18) . . ?
S8 Cs1 S2 76.315(19) 4_575 . ?
S7 Cs1 S2 87.813(19) 4_575 . ?
S5 Cs1 S4 116.660(18) 3_675 . ?
S1 Cs1 S4 55.738(18) . . ?
S4 Cs1 S4 61.15(2) 3_675 . ?
S6 Cs1 S4 63.080(19) 3_675 . ?
S8 Cs1 S4 118.39(2) 2 . ?
S3 Cs1 S4 56.050(19) . . ?
S8 Cs1 S4 170.146(19) 4_575 . ?
S7 Cs1 S4 111.971(19) 4_575 . ?
S2 Cs1 S4 109.31(2) . . ?
S5 Cs1 Sb4 123.018(15) 3_675 . ?
S1 Cs1 Sb4 40.698(14) . . ?
S4 Cs1 Sb4 53.153(14) 3_675 . ?
S6 Cs1 Sb4 107.763(15) 3_675 . ?
S8 Cs1 Sb4 53.931(16) 2 . ?
S3 Cs1 Sb4 111.204(15) . . ?
S8 Cs1 Sb4 124.761(15) 4_575 . ?
S7 Cs1 Sb4 164.278(14) 4_575 . ?
S2 Cs1 Sb4 79.298(14) . . ?
S4 Cs1 Sb4 64.891(13) . . ?
S5 Cs1 Sb5 106.202(15) 3_675 2_545 ?
S1 Cs1 Sb5 91.003(14) . 2_545 ?
S4 Cs1 Sb5 167.333(17) 3_675 2_545 ?
S6 Cs1 Sb5 112.305(15) 3_675 2_545 ?
S8 Cs1 Sb5 104.816(15) 2 2_545 ?
S3 Cs1 Sb5 53.809(13) . 2_545 ?
S8 Cs1 Sb5 69.045(14) 4_575 2_545 ?
S7 Cs1 Sb5 36.009(13) 4_575 2_545 ?
S2 Cs1 Sb5 54.532(13) . 2_545 ?
S4 Cs1 Sb5 107.168(14) . 2_545 ?
Sb4 Cs1 Sb5 128.616(7) . 2_545 ?
S1 Sb1 S4 95.29(3) . . ?
S1 Sb1 S6 90.52(3) . . ?
S4 Sb1 S6 92.45(3) . . ?
S3 Sb2 S4 96.83(3) . . ?
S3 Sb2 S5 90.45(3) . 2_645 ?
S4 Sb2 S5 92.93(3) . 2_645 ?
S5 Sb3 S2 94.51(3) 2_645 2_545 ?
S5 Sb3 S8 91.01(3) 2_645 . ?
S2 Sb3 S8 91.78(3) 2_545 . ?
S5 Sb3 Cs1 103.71(2) 2_645 . ?
S2 Sb3 Cs1 130.02(2) 2_545 . ?
S8 Sb3 Cs1 133.08(2) . . ?
S6 Sb4 S2 100.12(3) . 2 ?
S6 Sb4 S3 90.15(3) . 1_565 ?
S2 Sb4 S3 94.31(3) 2 1_565 ?
S6 Sb4 S1 86.02(3) . . ?
S2 Sb4 S1 86.89(3) 2 . ?
S3 Sb4 S1 176.13(3) 1_565 . ?
S6 Sb4 Cs1 111.45(2) . . ?
S2 Sb4 Cs1 129.90(2) 2 . ?
S3 Sb4 Cs1 122.409(19) 1_565 . ?
S1 Sb4 Cs1 58.860(18) . . ?
S7 Sb5 S8 99.60(3) . . ?
S7 Sb5 S7 88.76(3) . 3_676 ?
S8 Sb5 S7 91.74(3) . 3_676 ?
S7 Sb5 S1 84.04(3) . . ?
S8 Sb5 S1 91.47(3) . . ?
S7 Sb5 S1 172.52(3) 3_676 . ?
S7 Sb5 Cs1 98.05(2) . 2 ?
S8 Sb5 Cs1 146.60(2) . 2 ?
S7 Sb5 Cs1 60.50(2) 3_676 2 ?
S1 Sb5 Cs1 118.469(18) . 2 ?
Sb1 S1 Sb4 88.92(3) . . ?
Sb1 S1 Sb5 107.48(3) . . ?
Sb4 S1 Sb5 113.64(3) . . ?
Sb1 S1 Cs1 111.04(3) . . ?
Sb4 S1 Cs1 80.44(2) . . ?
Sb5 S1 Cs1 139.17(3) . . ?
Sb4 S2 Sb3 99.54(3) 2_545 2 ?
Sb4 S2 Cs1 156.29(3) 2_545 . ?
Sb3 S2 Cs1 97.71(2) 2 . ?
Sb2 S3 Sb4 102.01(3) . 1_545 ?
Sb2 S3 Cs1 108.55(3) . . ?
Sb4 S3 Cs1 144.77(3) 1_545 . ?
Sb2 S4 Sb1 96.85(3) . . ?
Sb2 S4 Cs1 138.36(3) . 3_675 ?
Sb1 S4 Cs1 96.33(3) . 3_675 ?
Sb2 S4 Cs1 98.29(3) . . ?
Sb1 S4 Cs1 97.39(3) . . ?
Cs1 S4 Cs1 118.85(2) 3_675 . ?
Sb3 S5 Sb2 101.46(3) 2_655 2_655 ?
Sb3 S5 Cs1 107.21(2) 2_655 3_675 ?
Sb2 S5 Cs1 149.70(3) 2_655 3_675 ?
Sb4 S6 Sb1 93.81(3) . . ?
Sb4 S6 Cs1 122.92(3) . 3_675 ?
Sb1 S6 Cs1 94.55(2) . 3_675 ?
Sb5 S7 Sb5 91.23(3) . 3_676 ?
Sb5 S7 Cs1 100.05(3) . 4_676 ?
Sb5 S7 Cs1 83.49(3) 3_676 4_676 ?
Sb5 S8 Sb3 100.37(3) . . ?
Sb5 S8 Cs1 137.03(3) . 2_545 ?
Sb3 S8 Cs1 103.95(3) . 2_545 ?
Sb5 S8 Cs1 100.13(3) . 4_676 ?
Sb3 S8 Cs1 102.14(3) . 4_676 ?
Cs1 S8 Cs1 108.55(2) 2_545 4_676 ?

loop_
_geom_bond_atom_site_label_1
_geom_bond_atom_site_label_2
_geom_bond_distance
_geom_bond_site_symmetry_2
_geom_bond_publ_flag
Cs1 S5 3.5874(8) 3_675 ?
Cs1 S1 3.6343(9) . ?
Cs1 S4 3.6897(9) 3_675 ?
Cs1 S6 3.6994(8) 3_675 ?
Cs1 S8 3.7147(9) 2 ?
Cs1 S3 3.7307(9) . ?
Cs1 S8 3.7499(10) 4_575 ?
Cs1 S7 3.8033(11) 4_575 ?
Cs1 S2 3.9578(8) . ?
Cs1 S4 4.0854(10) . ?
Cs1 Sb4 4.1873(3) . ?
Cs1 Sb5 4.3414(3) 2_545 ?
Sb1 S1 2.4308(9) . ?
Sb1 S4 2.4821(8) . ?
Sb1 S6 2.5693(9) . ?
Sb2 S3 2.4510(9) . ?
Sb2 S4 2.4767(9) . ?
Sb2 S5 2.5616(8) 2_645 ?
Sb3 S5 2.4717(8) 2_645 ?
Sb3 S2 2.4886(9) 2_545 ?
Sb3 S8 2.4957(8) . ?
Sb4 S6 2.4270(9) . ?
Sb4 S2 2.4685(8) 2 ?
Sb4 S3 2.6977(9) 1_565 ?
Sb4 S1 2.7688(8) . ?
Sb5 S7 2.4162(9) . ?
Sb5 S8 2.4843(9) . ?
Sb5 S7 2.5690(8) 3_676 ?
Sb5 S1 2.9313(8) . ?
Sb5 Cs1 4.3414(3) 2 ?
S2 Sb4 2.4685(8) 2_545 ?
S2 Sb3 2.4887(9) 2 ?
S3 Sb4 2.6978(9) 1_545 ?
S4 Cs1 3.6896(9) 3_675 ?
S5 Sb3 2.4717(8) 2_655 ?
S5 Sb2 2.5616(8) 2_655 ?
S5 Cs1 3.5874(8) 3_675 ?
S6 Cs1 3.6994(8) 3_675 ?
S7 Sb5 2.5689(8) 3_676 ?
S7 Cs1 3.8033(11) 4_676 ?
S8 Cs1 3.7148(9) 2_545 ?
S8 Cs1 3.7499(10) 4_676 ?
